data_4071896
loop_
_publ_author_name
'Esposito, Oriana'
'Gois, Pedro M. P.'
'de K. Lewis, Alexandra K.'
'Caddick, Stephen'
'Cloke, F. Geoffrey N.'
'Hitchcock, Peter B.'

_publ_section_title
;
 Alkylpalladium N-Heterocyclic Carbene Complexes: Synthesis, Reactivity,
 and Catalytic Properties
;
_journal_issue 24
_journal_name_full Organometallics
_journal_page_first 6411
_journal_paper_doi 10.1021/om800455h
_journal_volume 27
_journal_year 2008
_chemical_compound_source 'synthesis as described'
_chemical_formula_moiety 'C13 H23 Cl Pd'
_chemical_formula_sum 'C13 H23 Cl Pd'
_chemical_formula_weight 321.16
_chemical_name_systematic
;
 ?
;
_space_group_IT_number 14
_symmetry_cell_setting monoclinic
_symmetry_Int_Tables_number 14
_symmetry_space_group_name_Hall '-P 2yn'
_symmetry_space_group_name_H-M 'P 1 21/n 1'
_atom_sites_solution_hydrogens geom
_atom_sites_solution_primary direct
_atom_sites_solution_secondary difmap
_audit_conform_dict_location ftp://ftp.iucr.org/pub/cif_core.dic
_audit_conform_dict_name cif_core.dic
_audit_conform_dict_version 2.3
_audit_creation_date 2005-06-16T09:28:55-00:00
_audit_creation_method 'WinGX routine CIF_UPDATE'
_cell_angle_alpha 90
_cell_angle_beta 96.456(4)
_cell_angle_gamma 90
_cell_formula_units_Z 4
_cell_length_a 6.4359(5)
_cell_length_b 12.0616(10)
_cell_length_c 17.4155(14)
_cell_measurement_reflns_used 16536
_cell_measurement_temperature 173(2)
_cell_measurement_theta_max 22.986
_cell_measurement_theta_min 3.395
_cell_measurement_wavelength 0.71073
_cell_volume 1343.34(19)
_computing_cell_refinement 'HKL Scalepack (Otwinowski & Minor 1997)'
_computing_data_collection 'Collect (Nonius BV, 1997-2000)'
_computing_data_reduction 'HKL Denzo and Scalepack (Otwinowski & Minor 1997)'
_computing_molecular_graphics 'Ortep-3 for Windows (Farrugia, 1997)'
_computing_publication_material 'WinGX publication routines (Farrugia, 1999)'
_computing_structure_refinement 'SHELXL-97 (Sheldrick, 1997)'
_computing_structure_solution 'SHELXS-86 (Sheldrick, 1986)'
_diffrn_ambient_temperature 173(2)
_diffrn_detector 'CCD plate'
_diffrn_detector_area_resol_mean 9
_diffrn_measured_fraction_theta_full 0.997
_diffrn_measured_fraction_theta_max 0.997
_diffrn_measurement_device '95mm CCD camera on \k-goniostat'
_diffrn_measurement_device_type KappaCCD
_diffrn_measurement_method 'CCD rotation images, thick slices'
_diffrn_orient_matrix_type 'by Nonius Collect from scalepack cell'
_diffrn_orient_matrix_UB_11 -0.382881E-1
_diffrn_orient_matrix_UB_12 -0.353589E-1
_diffrn_orient_matrix_UB_13 0.484061E-1
_diffrn_orient_matrix_UB_21 0.138696
_diffrn_orient_matrix_UB_22 0.219004E-1
_diffrn_orient_matrix_UB_23 0.275141E-1
_diffrn_orient_matrix_UB_31 -0.612284E-1
_diffrn_orient_matrix_UB_32 0.717204E-1
_diffrn_orient_matrix_UB_33 0.154631E-1
_diffrn_radiation_monochromator graphite
_diffrn_radiation_probe x-ray
_diffrn_radiation_type MoK\a
_diffrn_radiation_wavelength 0.71073
_diffrn_reflns_av_R_equivalents 0.0877
_diffrn_reflns_av_unetI/netI 0.0653
_diffrn_reflns_limit_h_max 7
_diffrn_reflns_limit_h_min -6
_diffrn_reflns_limit_k_max 12
_diffrn_reflns_limit_k_min -13
_diffrn_reflns_limit_l_max 17
_diffrn_reflns_limit_l_min -19
_diffrn_reflns_number 6834
_diffrn_reflns_theta_full 22.97
_diffrn_reflns_theta_max 22.97
_diffrn_reflns_theta_min 3.52
_diffrn_source 'Enraf Nonius FR590'
_exptl_absorpt_coefficient_mu 1.549
_exptl_absorpt_correction_T_max 0.9045
_exptl_absorpt_correction_T_min 0.8147
_exptl_absorpt_correction_type multi-scan
_exptl_absorpt_process_details
;
        [c.f. r.h. blessing, acta cryst. (1995), a51, 33-38]
;
_exptl_crystal_colour colourless
_exptl_crystal_density_diffrn 1.588
_exptl_crystal_density_method 'not measured'
_exptl_crystal_description prism
_exptl_crystal_F_000 656
_exptl_crystal_size_max 0.1
_exptl_crystal_size_mid 0.1
_exptl_crystal_size_min 0.05
_refine_diff_density_max 1.333
_refine_diff_density_min -0.865
_refine_diff_density_rms 0.166
_refine_ls_extinction_method none
_refine_ls_goodness_of_fit_ref 1.105
_refine_ls_hydrogen_treatment constr
_refine_ls_matrix_type full
_refine_ls_number_parameters 136
_refine_ls_number_reflns 1843
_refine_ls_number_restraints 0
_refine_ls_restrained_S_all 1.105
_refine_ls_R_factor_all 0.0821
_refine_ls_R_factor_gt 0.06
_refine_ls_shift/su_max 0.004
_refine_ls_shift/su_mean 0.001
_refine_ls_structure_factor_coef Fsqd
_refine_ls_weighting_details 'calc w=1/[\s^2^(Fo^2^)+(0.0665P)^2^+7.6275P] where P=(Fo^2^+2Fc^2^)/3'
_refine_ls_weighting_scheme calc
_refine_ls_wR_factor_gt 0.1338
_refine_ls_wR_factor_ref 0.1476
_reflns_number_gt 1451
_reflns_number_total 1843
_reflns_threshold_expression >2sigma(I)
_cod_data_source_file om800455h_si_002.cif
_cod_data_source_block jun1505
_cod_original_sg_symbol_H-M P2(1)/n
_cod_database_code 4071896

loop_
_symmetry_equiv_pos_as_xyz
'x, y, z'
'-x+1/2, y+1/2, -z+1/2'
'-x, -y, -z'
'x-1/2, -y-1/2, z-1/2'

loop_
_atom_site_label
_atom_site_type_symbol
_atom_site_fract_x
_atom_site_fract_y
_atom_site_fract_z
_atom_site_U_iso_or_equiv
_atom_site_adp_type
_atom_site_occupancy
_atom_site_symmetry_multiplicity
_atom_site_calc_flag
_atom_site_refinement_flags
_atom_site_disorder_assembly
_atom_site_disorder_group
Pd Pd 0.13464(11) 0.36821(6) 0.35840(4) 0.0310(3) Uani 1 1 d . . .
Cl Cl -0.1090(4) 0.2373(2) 0.30702(15) 0.0407(6) Uani 1 1 d . A 1
C1 C 0.2216(15) 0.5289(7) 0.4056(5) 0.035(2) Uani 1 1 d . A 1
H1 H 0.1612 0.5083 0.4508 0.042 Uiso 1 1 calc R A 1
C2 C 0.4007(14) 0.4743(7) 0.3929(5) 0.031(2) Uani 1 1 d . A 1
H2 H 0.4469 0.4173 0.4284 0.037 Uiso 1 1 calc R A 1
C3 C 0.5334(14) 0.4960(8) 0.3273(5) 0.037(2) Uani 1 1 d . A 1
H3A H 0.6798 0.475 0.3448 0.044 Uiso 1 1 calc R A 1
H3B H 0.5313 0.5765 0.3161 0.044 Uiso 1 1 calc R A 1
C4 C 0.4614(15) 0.4324(8) 0.2508(6) 0.039(2) Uani 1 1 d . A 1
H4A H 0.5112 0.4737 0.2073 0.047 Uiso 1 1 calc R A 1
H4B H 0.5306 0.359 0.2532 0.047 Uiso 1 1 calc R A 1
C5 C 0.2319(14) 0.4151(8) 0.2335(5) 0.037(2) Uani 1 1 d . A 1
H5 H 0.189 0.3447 0.2132 0.044 Uiso 1 1 calc R A 1
C6 C 0.0797(15) 0.4867(8) 0.2431(5) 0.035(2) Uani 1 1 d . A 1
H6 H -0.0606 0.4619 0.2323 0.042 Uiso 1 1 calc R A 1
C7 C 0.1152(15) 0.6039(8) 0.2700(6) 0.038(2) Uani 1 1 d . A 1
H7A H 0.0076 0.652 0.2418 0.045 Uiso 1 1 calc R A 1
H7B H 0.2534 0.6289 0.2569 0.045 Uiso 1 1 calc R A 1
C8 C 0.1074(15) 0.6186(7) 0.3561(5) 0.038(2) Uani 1 1 d . A 1
H8A H -0.0408 0.6197 0.3664 0.045 Uiso 1 1 calc R A 1
H8B H 0.1691 0.6914 0.3718 0.045 Uiso 1 1 calc R A 1
C9 C 0.1423(15) 0.2990(8) 0.4674(5) 0.038(2) Uani 1 1 d . A 1
H9A H 0.1901 0.357 0.5055 0.045 Uiso 1 1 calc R A 1
H9B H -0.003 0.2799 0.4758 0.045 Uiso 1 1 calc R A 1
C10 C 0.2774(15) 0.1961(8) 0.4864(6) 0.041(2) Uani 1 1 d . A 1
C11 C 0.5066(18) 0.2155(10) 0.4747(8) 0.065(4) Uani 1 1 d . A 1
H11A H 0.5864 0.1474 0.4867 0.098 Uiso 1 1 calc R A 1
H11B H 0.5638 0.2752 0.509 0.098 Uiso 1 1 calc R A 1
H11C H 0.5163 0.2365 0.4208 0.098 Uiso 1 1 calc R A 1
C12 C 0.261(2) 0.1684(10) 0.5714(6) 0.069(4) Uani 1 1 d . A 1
H12A H 0.114 0.1558 0.5788 0.103 Uiso 1 1 calc R A 1
H12B H 0.3159 0.2303 0.604 0.103 Uiso 1 1 calc R A 1
H12C H 0.342 0.1013 0.5857 0.103 Uiso 1 1 calc R A 1
C13 C 0.199(2) 0.0948(9) 0.4389(7) 0.059(3) Uani 1 1 d . A 1
H13A H 0.0523 0.0809 0.4458 0.088 Uiso 1 1 calc R A 1
H13B H 0.2834 0.03 0.4562 0.088 Uiso 1 1 calc R A 1
H13C H 0.2113 0.1086 0.3841 0.088 Uiso 1 1 calc R A 1

loop_
_atom_site_aniso_label
_atom_site_aniso_U_11
_atom_site_aniso_U_22
_atom_site_aniso_U_33
_atom_site_aniso_U_23
_atom_site_aniso_U_13
_atom_site_aniso_U_12
Pd 0.0346(5) 0.0330(5) 0.0253(5) -0.0004(3) 0.0031(3) -0.0009(3)
Cl 0.0386(13) 0.0398(14) 0.0421(15) -0.0025(12) -0.0027(11) -0.0027(11)
C1 0.047(6) 0.028(5) 0.030(6) -0.004(4) 0.007(4) -0.005(5)
C2 0.037(5) 0.028(5) 0.027(5) 0.006(4) 0.000(4) -0.005(4)
C3 0.036(5) 0.034(5) 0.041(6) 0.001(5) 0.007(5) -0.007(4)
C4 0.045(6) 0.044(6) 0.032(6) 0.004(5) 0.018(5) 0.008(5)
C5 0.042(6) 0.041(5) 0.025(5) 0.004(5) 0.000(4) -0.002(5)
C6 0.036(5) 0.044(6) 0.026(5) -0.001(5) 0.003(4) 0.002(5)
C7 0.038(5) 0.038(6) 0.037(6) 0.010(5) 0.006(4) 0.003(4)
C8 0.049(6) 0.031(5) 0.035(6) -0.008(5) 0.008(5) -0.005(5)
C9 0.044(6) 0.042(6) 0.029(6) 0.008(5) 0.010(4) 0.010(5)
C10 0.045(6) 0.047(6) 0.032(6) -0.001(5) 0.008(5) 0.008(5)
C11 0.068(8) 0.047(7) 0.080(10) 0.019(7) 0.003(7) 0.008(6)
C12 0.108(11) 0.064(8) 0.034(7) 0.014(6) 0.009(7) 0.027(7)
C13 0.082(8) 0.041(6) 0.051(8) -0.003(6) -0.002(6) 0.007(6)

loop_
_atom_type_symbol
_atom_type_description
_atom_type_scat_dispersion_real
_atom_type_scat_dispersion_imag
_atom_type_scat_source
C C 0.0033 0.0016 'International Tables Vol C Tables 4.2.6.8 and 6.1.1.4'
H H 0 0 'International Tables Vol C Tables 4.2.6.8 and 6.1.1.4'
Cl Cl 0.1484 0.1585 'International Tables Vol C Tables 4.2.6.8 and 6.1.1.4'
Pd Pd -0.9988 1.0072 'International Tables Vol C Tables 4.2.6.8 and 6.1.1.4'

loop_
_geom_angle_atom_site_label_1
_geom_angle_atom_site_label_2
_geom_angle_atom_site_label_3
_geom_angle
C9 Pd C1 92.0(4)
C9 Pd C2 92.7(4)
C1 Pd C2 36.9(3)
C9 Pd Cl 91.4(3)
C1 Pd Cl 152.9(3)
C2 Pd Cl 169.2(3)
C9 Pd C5 161.0(3)
C1 Pd C5 92.9(4)
C2 Pd C5 80.4(3)
Cl Pd C5 92.6(2)
C9 Pd C6 166.1(3)
C1 Pd C6 78.2(3)
C2 Pd C6 85.4(3)
Cl Pd C6 92.9(2)
C5 Pd C6 31.8(3)
C2 C1 C8 127.8(9)
C2 C1 Pd 72.1(5)
C8 C1 Pd 109.6(6)
C2 C1 H1 116.1
C8 C1 H1 116.1
Pd C1 H1 88.2
C1 C2 C3 126.3(8)
C1 C2 Pd 71.0(5)
C3 C2 Pd 112.7(6)
C1 C2 H2 116.8
C3 C2 H2 116.8
Pd C2 H2 86.2
C2 C3 C4 114.7(7)
C2 C3 H3A 108.6
C4 C3 H3A 108.6
C2 C3 H3B 108.6
C4 C3 H3B 108.6
H3A C3 H3B 107.6
C5 C4 C3 115.7(8)
C5 C4 H4A 108.4
C3 C4 H4A 108.4
C5 C4 H4B 108.4
C3 C4 H4B 108.4
H4A C4 H4B 107.4
C6 C5 C4 127.7(9)
C6 C5 Pd 76.6(6)
C4 C5 Pd 101.8(6)
C6 C5 H5 116.1
C4 C5 H5 116.1
Pd C5 H5 91.9
C5 C6 C7 124.3(9)
C5 C6 Pd 71.7(6)
C7 C6 Pd 106.9(6)
C5 C6 H6 117.9
C7 C6 H6 117.9
Pd C6 H6 91.5
C6 C7 C8 113.4(8)
C6 C7 H7A 108.9
C8 C7 H7A 108.9
C6 C7 H7B 108.9
C8 C7 H7B 108.9
H7A C7 H7B 107.7
C7 C8 C1 114.2(8)
C7 C8 H8A 108.7
C1 C8 H8A 108.7
C7 C8 H8B 108.7
C1 C8 H8B 108.7
H8A C8 H8B 107.6
C10 C9 Pd 118.7(7)
C10 C9 H9A 107.6
Pd C9 H9A 107.6
C10 C9 H9B 107.6
Pd C9 H9B 107.6
H9A C9 H9B 107.1
C11 C10 C9 112.3(9)
C11 C10 C13 108.3(9)
C9 C10 C13 112.7(8)
C11 C10 C12 109.6(9)
C9 C10 C12 106.6(8)
C13 C10 C12 107.1(9)
C10 C11 H11A 109.5
C10 C11 H11B 109.5
H11A C11 H11B 109.5
C10 C11 H11C 109.5
H11A C11 H11C 109.5
H11B C11 H11C 109.5
C10 C12 H12A 109.5
C10 C12 H12B 109.5
H12A C12 H12B 109.5
C10 C12 H12C 109.5
H12A C12 H12C 109.5
H12B C12 H12C 109.5
C10 C13 H13A 109.5
C10 C13 H13B 109.5
H13A C13 H13B 109.5
C10 C13 H13C 109.5
H13A C13 H13C 109.5
H13B C13 H13C 109.5

loop_
_geom_bond_atom_site_label_1
_geom_bond_atom_site_label_2
_geom_bond_distance
Pd C9 2.070(9)
Pd C1 2.155(8)
Pd C2 2.168(8)
Pd Cl 2.332(2)
Pd C5 2.398(10)
Pd C6 2.457(9)
C1 C2 1.367(12)
C1 C8 1.520(13)
C1 H1 0.95
C2 C3 1.524(13)
C2 H2 0.95
C3 C4 1.561(13)
C3 H3A 0.99
C3 H3B 0.99
C4 C5 1.489(13)
C4 H4A 0.99
C4 H4B 0.99
C5 C6 1.330(13)
C5 H5 0.95
C6 C7 1.499(13)
C6 H6 0.95
C7 C8 1.515(13)
C7 H7A 0.99
C7 H7B 0.99
C8 H8A 0.99
C8 H8B 0.99
C9 C10 1.529(13)
C9 H9A 0.99
C9 H9B 0.99
C10 C11 1.530(15)
C10 C13 1.529(15)
C10 C12 1.533(15)
C11 H11A 0.98
C11 H11B 0.98
C11 H11C 0.98
C12 H12A 0.98
C12 H12B 0.98
C12 H12C 0.98
C13 H13A 0.98
C13 H13B 0.98
C13 H13C 0.98
